data_2018988
loop_
_publ_author_name
'Vishnupriya, R.'
'Suresh, J.'
'Sivakumar, S.'
'Kumar, R. Ranjith'

_publ_section_title
;
 N---H&#x00B7;&#x00B7;&#x00B7;O and N---H&#x00B7;&#x00B7;&#x00B7;N
 interactions in three pyran derivatives
;
_journal_coeditor_code OV3028
_journal_issue 6
_journal_name_full 'Acta Crystallographica Section C'
_journal_page_first 642
_journal_page_last 646
_journal_paper_doi 10.1107/S0108270113010676
_journal_volume 69
_journal_year 2013
_chemical_formula_iupac 'C19 H14 F N3 O3'
_chemical_formula_moiety 'C19 H14 F N3 O3'
_chemical_formula_sum 'C19 H14 F N3 O3'
_chemical_formula_weight 351.33
_chemical_name_systematic 4-(3-Fluorophenyl)-6-methylamino-5-nitro-2-phenyl-4<i>H</i>-pyran-3-carbonitrile
_space_group_IT_number 2
_symmetry_cell_setting triclinic
_symmetry_space_group_name_Hall '-P 1'
_symmetry_space_group_name_H-M 'P -1'
_atom_sites_solution_hydrogens geom
_atom_sites_solution_primary direct
_atom_sites_solution_secondary difmap
_audit_creation_method SHELXL97
_cell_angle_alpha 81.498(11)
_cell_angle_beta 75.721(11)
_cell_angle_gamma 79.851(11)
_cell_formula_units_Z 2
_cell_length_a 7.6736(14)
_cell_length_b 8.6808(15)
_cell_length_c 13.152(2)
_cell_measurement_reflns_used 2000
_cell_measurement_temperature 293(2)
_cell_measurement_theta_max 27
_cell_measurement_theta_min 1
_cell_volume 830.7(2)
_computing_cell_refinement 'SAINT (Bruker, 2004)'
_computing_data_collection 'APEX2 (Bruker, 2004)'
_computing_data_reduction 'SAINT (Bruker, 2004)'
_computing_molecular_graphics 'PLATON (Spek, 2009)'
_computing_publication_material 'SHELXL97 (Sheldrick, 2008)'
_computing_structure_refinement 'SHELXL97 (Sheldrick, 2008)'
_computing_structure_solution 'SHELXS97 (Sheldrick, 2008)'
_diffrn_ambient_temperature 293(2)
_diffrn_detector_area_resol_mean 0
_diffrn_measured_fraction_theta_full 0.992
_diffrn_measured_fraction_theta_max 0.992
_diffrn_measurement_device_type 'Bruker Kappa APEXII area-detector'
_diffrn_measurement_method '\w and \f'
_diffrn_radiation_monochromator graphite
_diffrn_radiation_source 'fine-focus sealed tube'
_diffrn_radiation_type MoK\a
_diffrn_radiation_wavelength 0.71073
_diffrn_reflns_av_R_equivalents 0.0382
_diffrn_reflns_av_sigmaI/netI 0.0301
_diffrn_reflns_limit_h_max 9
_diffrn_reflns_limit_h_min -9
_diffrn_reflns_limit_k_max 10
_diffrn_reflns_limit_k_min -11
_diffrn_reflns_limit_l_max 16
_diffrn_reflns_limit_l_min -16
_diffrn_reflns_number 12513
_diffrn_reflns_theta_full 27.00
_diffrn_reflns_theta_max 27.00
_diffrn_reflns_theta_min 1.61
_diffrn_standards_decay_% 0
_diffrn_standards_interval_count 0
_diffrn_standards_interval_time 0
_diffrn_standards_number 0
_exptl_absorpt_coefficient_mu 0.105
_exptl_absorpt_correction_T_max 0.980
_exptl_absorpt_correction_T_min 0.976
_exptl_absorpt_correction_type multi-scan
_exptl_absorpt_process_details '(SADABS; Sheldrick, 1996)'
_exptl_crystal_colour colourless
_exptl_crystal_density_diffrn 1.405
_exptl_crystal_density_method 'not measured'
_exptl_crystal_description block
_exptl_crystal_F_000 364
_exptl_crystal_size_max 0.23
_exptl_crystal_size_mid 0.21
_exptl_crystal_size_min 0.19
_refine_diff_density_max 0.223
_refine_diff_density_min -0.186
_refine_ls_extinction_coef 0.054(6)
_refine_ls_extinction_expression Fc^*^=kFc[1+0.001xFc^2^\l^3^/sin(2\q)]^-1/4^
_refine_ls_extinction_method 'SHELXL97 (Sheldrick, 2008)'
_refine_ls_goodness_of_fit_ref 1.054
_refine_ls_hydrogen_treatment constr
_refine_ls_matrix_type full
_refine_ls_number_parameters 237
_refine_ls_number_reflns 3597
_refine_ls_number_restraints 0
_refine_ls_restrained_S_all 1.054
_refine_ls_R_factor_all 0.0517
_refine_ls_R_factor_gt 0.0400
_refine_ls_shift/su_max 0.000
_refine_ls_shift/su_mean 0.000
_refine_ls_structure_factor_coef Fsqd
_refine_ls_weighting_details 'calc w = 1/[\s^2^(Fo^2^)+(0.0768P)^2^+0.1237P] where P=(Fo^2^+2Fc^2^)/3'
_refine_ls_weighting_scheme calc
_refine_ls_wR_factor_gt 0.1233
_refine_ls_wR_factor_ref 0.1362
_reflns_number_gt 2829
_reflns_number_total 3597
_reflns_threshold_expression I>2\s(I)
_cod_data_source_file ov3028.cif
_cod_data_source_block II
_cod_original_cell_volume 830.8(3)
_cod_database_code 2018988
_cod_database_fobs_code 2018988

loop_
_symmetry_equiv_pos_as_xyz
'x, y, z'
'-x, -y, -z'

loop_
_atom_site_type_symbol
_atom_site_label
_atom_site_fract_x
_atom_site_fract_y
_atom_site_fract_z
_atom_site_U_iso_or_equiv
_atom_site_adp_type
_atom_site_calc_flag
_atom_site_refinement_flags
_atom_site_occupancy
_atom_site_symmetry_multiplicity
C C1 -0.04183(18) 0.25859(17) 0.28829(11) 0.0355(3) Uani d . 1 1
C C2 -0.08146(18) 0.11563(16) 0.28764(11) 0.0352(3) Uani d . 1 1
C C3 0.04007(18) -0.03395(16) 0.31565(11) 0.0344(3) Uani d . 1 1
H H3 -0.0367 -0.1077 0.3611 0.041 Uiso calc R 1 1
C C4 0.16379(18) 0.00630(16) 0.37773(10) 0.0344(3) Uani d . 1 1
C C5 0.20049(17) 0.15838(17) 0.37405(10) 0.0348(3) Uani d . 1 1
C C6 0.3585(2) 0.3670(2) 0.39809(15) 0.0529(4) Uani d . 1 1
H H6A 0.4082 0.3926 0.3242 0.079 Uiso calc R 1 1
H H6B 0.4456 0.3754 0.4376 0.079 Uiso calc R 1 1
H H6C 0.2496 0.4388 0.4203 0.079 Uiso calc R 1 1
C C11 -0.14315(18) 0.41106(16) 0.25639(12) 0.0373(3) Uani d . 1 1
C C12 -0.1687(2) 0.4470(2) 0.15451(14) 0.0529(4) Uani d . 1 1
H H12 -0.1210 0.3752 0.1052 0.063 Uiso calc R 1 1
C C13 -0.2656(3) 0.5904(2) 0.12646(16) 0.0643(5) Uani d . 1 1
H H13 -0.2825 0.6150 0.0580 0.077 Uiso calc R 1 1
C C14 -0.3372(2) 0.6971(2) 0.19893(16) 0.0579(5) Uani d . 1 1
H H14 -0.4033 0.7928 0.1796 0.069 Uiso calc R 1 1
C C15 -0.3111(2) 0.66202(19) 0.29966(15) 0.0533(4) Uani d . 1 1
H H15 -0.3594 0.7342 0.3487 0.064 Uiso calc R 1 1
C C16 -0.2133(2) 0.51997(18) 0.32857(13) 0.0462(4) Uani d . 1 1
H H16 -0.1944 0.4973 0.3967 0.055 Uiso calc R 1 1
C C21 -0.24361(19) 0.09982(17) 0.25715(11) 0.0392(3) Uani d . 1 1
C C31 0.14277(18) -0.11054(17) 0.21553(11) 0.0365(3) Uani d . 1 1
C C32 0.1658(2) -0.27203(18) 0.21524(12) 0.0427(4) Uani d . 1 1
H H32 0.1205 -0.3359 0.2759 0.051 Uiso calc R 1 1
C C33 0.2571(2) -0.3370(2) 0.12377(14) 0.0506(4) Uani d . 1 1
C C34 0.3244(2) -0.2490(2) 0.03192(13) 0.0551(4) Uani d . 1 1
H H34 0.3836 -0.2959 -0.0289 0.066 Uiso calc R 1 1
C C35 0.3015(3) -0.0891(2) 0.03283(14) 0.0628(5) Uani d . 1 1
H H35 0.3461 -0.0261 -0.0284 0.075 Uiso calc R 1 1
C C36 0.2128(3) -0.0196(2) 0.12361(13) 0.0541(4) Uani d . 1 1
H H36 0.2002 0.0890 0.1229 0.065 Uiso calc R 1 1
N N1 0.24545(17) -0.11560(14) 0.43778(9) 0.0401(3) Uani d . 1 1
N N2 0.31636(16) 0.20741(14) 0.41642(10) 0.0406(3) Uani d . 1 1
H H2 0.3707 0.1404 0.4577 0.049 Uiso calc R 1 1
N N3 -0.37260(19) 0.08219(18) 0.23414(12) 0.0544(4) Uani d . 1 1
O O1 0.10934(13) 0.27976(11) 0.32151(8) 0.0406(3) Uani d . 1 1
O O2 0.35908(16) -0.09167(14) 0.48660(9) 0.0516(3) Uani d . 1 1
O O3 0.20321(18) -0.24970(13) 0.44459(10) 0.0570(3) Uani d . 1 1
F F1 0.28240(19) -0.49606(13) 0.12553(10) 0.0838(4) Uani d . 1 1

loop_
_atom_site_aniso_label
_atom_site_aniso_U_11
_atom_site_aniso_U_22
_atom_site_aniso_U_33
_atom_site_aniso_U_12
_atom_site_aniso_U_13
_atom_site_aniso_U_23
C1 0.0337(7) 0.0366(7) 0.0366(7) -0.0019(5) -0.0120(5) -0.0023(6)
C2 0.0340(7) 0.0355(7) 0.0359(7) -0.0020(5) -0.0095(5) -0.0045(6)
C3 0.0352(7) 0.0304(7) 0.0360(7) -0.0046(5) -0.0069(5) -0.0011(5)
C4 0.0363(7) 0.0330(7) 0.0315(7) 0.0006(5) -0.0086(5) -0.0010(5)
C5 0.0314(6) 0.0376(7) 0.0326(7) 0.0009(5) -0.0072(5) -0.0018(5)
C6 0.0575(10) 0.0465(9) 0.0630(10) -0.0099(7) -0.0262(8) -0.0079(8)
C11 0.0349(7) 0.0332(7) 0.0449(8) -0.0034(5) -0.0141(6) -0.0013(6)
C12 0.0641(11) 0.0470(9) 0.0504(9) 0.0038(8) -0.0258(8) -0.0069(7)
C13 0.0799(13) 0.0558(11) 0.0625(11) 0.0039(9) -0.0400(10) 0.0009(9)
C14 0.0573(10) 0.0386(9) 0.0806(13) 0.0032(7) -0.0332(9) 0.0024(8)
C15 0.0550(10) 0.0387(9) 0.0653(11) 0.0020(7) -0.0152(8) -0.0108(8)
C16 0.0525(9) 0.0388(8) 0.0473(9) -0.0009(6) -0.0153(7) -0.0045(7)
C21 0.0396(7) 0.0373(8) 0.0410(8) -0.0015(6) -0.0108(6) -0.0072(6)
C31 0.0346(7) 0.0391(8) 0.0363(7) -0.0036(5) -0.0101(5) -0.0045(6)
C32 0.0452(8) 0.0399(8) 0.0432(8) -0.0070(6) -0.0085(6) -0.0069(6)
C33 0.0522(9) 0.0460(9) 0.0567(10) -0.0028(7) -0.0125(7) -0.0205(8)
C34 0.0539(10) 0.0691(12) 0.0433(9) -0.0038(8) -0.0078(7) -0.0213(8)
C35 0.0735(12) 0.0695(13) 0.0384(9) -0.0130(9) -0.0001(8) -0.0019(8)
C36 0.0685(11) 0.0431(9) 0.0435(9) -0.0089(8) -0.0012(8) -0.0008(7)
N1 0.0463(7) 0.0361(7) 0.0351(6) 0.0019(5) -0.0108(5) -0.0020(5)
N2 0.0405(6) 0.0397(7) 0.0443(7) -0.0017(5) -0.0177(5) -0.0040(5)
N3 0.0469(8) 0.0616(9) 0.0609(9) -0.0074(6) -0.0190(7) -0.0156(7)
O1 0.0403(5) 0.0333(5) 0.0512(6) -0.0052(4) -0.0213(4) 0.0039(4)
O2 0.0562(7) 0.0516(7) 0.0509(6) 0.0008(5) -0.0290(5) 0.0004(5)
O3 0.0816(9) 0.0350(6) 0.0575(7) -0.0039(5) -0.0297(6) 0.0034(5)
F1 0.1108(10) 0.0499(7) 0.0839(8) -0.0052(6) -0.0002(7) -0.0309(6)

loop_
_atom_type_symbol
_atom_type_description
_atom_type_scat_dispersion_real
_atom_type_scat_dispersion_imag
_atom_type_scat_source
C C 0.0033 0.0016 'International Tables Vol C Tables 4.2.6.8 and 6.1.1.4'
H H 0.0000 0.0000 'International Tables Vol C Tables 4.2.6.8 and 6.1.1.4'
N N 0.0061 0.0033 'International Tables Vol C Tables 4.2.6.8 and 6.1.1.4'
O O 0.0106 0.0060 'International Tables Vol C Tables 4.2.6.8 and 6.1.1.4'
F F 0.0171 0.0103 'International Tables Vol C Tables 4.2.6.8 and 6.1.1.4'

loop_
_geom_angle_atom_site_label_1
_geom_angle_atom_site_label_2
_geom_angle_atom_site_label_3
_geom_angle
C2 C1 O1 121.53(12)
C2 C1 C11 127.61(13)
O1 C1 C11 110.87(11)
C1 C2 C21 119.50(13)
C1 C2 C3 122.92(12)
C21 C2 C3 117.57(12)
C4 C3 C2 108.09(11)
C4 C3 C31 113.40(11)
C2 C3 C31 110.35(11)
C4 C3 H3 108.3
C2 C3 H3 108.3
C31 C3 H3 108.3
N1 C4 C5 119.97(12)
N1 C4 C3 117.38(12)
C5 C4 C3 122.63(12)
N2 C5 O1 111.37(12)
N2 C5 C4 128.89(13)
O1 C5 C4 119.75(12)
N2 C6 H6A 109.5
N2 C6 H6B 109.5
H6A C6 H6B 109.5
N2 C6 H6C 109.5
H6A C6 H6C 109.5
H6B C6 H6C 109.5
C12 C11 C16 119.52(14)
C12 C11 C1 120.54(13)
C16 C11 C1 119.93(13)
C13 C12 C11 119.59(16)
C13 C12 H12 120.2
C11 C12 H12 120.2
C14 C13 C12 120.59(17)
C14 C13 H13 119.7
C12 C13 H13 119.7
C15 C14 C13 119.89(15)
C15 C14 H14 120.1
C13 C14 H14 120.1
C14 C15 C16 120.19(16)
C14 C15 H15 119.9
C16 C15 H15 119.9
C15 C16 C11 120.20(15)
C15 C16 H16 119.9
C11 C16 H16 119.9
N3 C21 C2 177.78(16)
C32 C31 C36 118.64(14)
C32 C31 C3 120.45(12)
C36 C31 C3 120.90(13)
C33 C32 C31 119.03(15)
C33 C32 H32 120.5
C31 C32 H32 120.5
F1 C33 C34 118.58(15)
F1 C33 C32 118.29(16)
C34 C33 C32 123.13(16)
C33 C34 C35 117.52(15)
C33 C34 H34 121.2
C35 C34 H34 121.2
C34 C35 C36 121.03(16)
C34 C35 H35 119.5
C36 C35 H35 119.5
C35 C36 C31 120.63(16)
C35 C36 H36 119.7
C31 C36 H36 119.7
O3 N1 O2 120.41(12)
O3 N1 C4 118.95(12)
O2 N1 C4 120.63(12)
C5 N2 C6 124.30(13)
C5 N2 H2 117.9
C6 N2 H2 117.9
C5 O1 C1 120.39(11)

loop_
_geom_bond_atom_site_label_1
_geom_bond_atom_site_label_2
_geom_bond_distance
C1 C2 1.330(2)
C1 O1 1.3853(16)
C1 C11 1.4718(19)
C2 C21 1.4319(19)
C2 C3 1.5141(19)
C3 C4 1.5079(19)
C3 C31 1.5361(19)
C3 H3 0.9800
C4 N1 1.3782(17)
C4 C5 1.389(2)
C5 N2 1.3154(18)
C5 O1 1.3567(16)
C6 N2 1.450(2)
C6 H6A 0.9600
C6 H6B 0.9600
C6 H6C 0.9600
C11 C12 1.384(2)
C11 C16 1.385(2)
C12 C13 1.383(2)
C12 H12 0.9300
C13 C14 1.375(3)
C13 H13 0.9300
C14 C15 1.370(3)
C14 H14 0.9300
C15 C16 1.380(2)
C15 H15 0.9300
C16 H16 0.9300
C21 N3 1.1444(19)
C31 C32 1.382(2)
C31 C36 1.386(2)
C32 C33 1.379(2)
C32 H32 0.9300
C33 F1 1.358(2)
C33 C34 1.367(3)
C34 C35 1.370(3)
C34 H34 0.9300
C35 C36 1.385(2)
C35 H35 0.9300
C36 H36 0.9300
N1 O3 1.2474(17)
N1 O2 1.2630(16)
N2 H2 0.8600

loop_
_geom_hbond_atom_site_label_D
_geom_hbond_atom_site_label_H
_geom_hbond_atom_site_label_A
_geom_hbond_site_symmetry_A
_geom_hbond_distance_DH
_geom_hbond_distance_HA
_geom_hbond_distance_DA
_geom_hbond_angle_DHA
N2 H2 O2 . 0.86 2.01 2.6155(17) 127
N2 H2 O2 2_656 0.86 2.32 3.0241(17) 140

loop_
_geom_torsion_atom_site_label_1
_geom_torsion_atom_site_label_2
_geom_torsion_atom_site_label_3
_geom_torsion_atom_site_label_4
_geom_torsion
O1 C1 C2 C21 177.20(12)
C11 C1 C2 C21 -2.7(2)
O1 C1 C2 C3 -4.2(2)
C11 C1 C2 C3 175.88(13)
C1 C2 C3 C4 19.64(18)
C21 C2 C3 C4 -161.73(12)
C1 C2 C3 C31 -104.89(15)
C21 C2 C3 C31 73.74(15)
C2 C3 C4 N1 160.79(11)
C31 C3 C4 N1 -76.53(15)
C2 C3 C4 C5 -20.86(17)
C31 C3 C4 C5 101.82(15)
N1 C4 C5 N2 4.7(2)
C3 C4 C5 N2 -173.60(13)
N1 C4 C5 O1 -174.93(11)
C3 C4 C5 O1 6.8(2)
C2 C1 C11 C12 -60.1(2)
O1 C1 C11 C12 120.01(15)
C2 C1 C11 C16 120.12(17)
O1 C1 C11 C16 -59.81(17)
C16 C11 C12 C13 -0.7(3)
C1 C11 C12 C13 179.46(16)
C11 C12 C13 C14 -0.2(3)
C12 C13 C14 C15 0.6(3)
C13 C14 C15 C16 0.0(3)
C14 C15 C16 C11 -0.9(3)
C12 C11 C16 C15 1.3(2)
C1 C11 C16 C15 -178.87(14)
C4 C3 C31 C32 99.19(15)
C2 C3 C31 C32 -139.38(13)
C4 C3 C31 C36 -81.32(17)
C2 C3 C31 C36 40.11(18)
C36 C31 C32 C33 -0.2(2)
C3 C31 C32 C33 179.34(13)
C31 C32 C33 F1 178.44(14)
C31 C32 C33 C34 -1.0(3)
F1 C33 C34 C35 -178.30(16)
C32 C33 C34 C35 1.1(3)
C33 C34 C35 C36 -0.1(3)
C34 C35 C36 C31 -0.9(3)
C32 C31 C36 C35 1.1(3)
C3 C31 C36 C35 -178.42(16)
C5 C4 N1 O3 176.16(13)
C3 C4 N1 O3 -5.45(18)
C5 C4 N1 O2 -2.7(2)
C3 C4 N1 O2 175.69(12)
O1 C5 N2 C6 -7.4(2)
C4 C5 N2 C6 172.91(14)
N2 C5 O1 C1 -167.83(12)
C4 C5 O1 C1 11.87(19)
C2 C1 O1 C5 -13.4(2)
C11 C1 O1 C5 166.56(11)
